data_7251866
loop_
_publ_author_name
'Kuncov\'a, Lucie'
'Lazarov\'a, Jana'
'Kotek, Jan'
'Kub\'i\<cek, Vojt\<ech'
'Hermann, Petr'

_publ_section_title
;
 Dipyridinophane ligands -- synthesis and coordination study
;
_journal_issue 20
_journal_name_full 'RSC Advances'
_journal_page_first 18220
_journal_page_last 18231
_journal_paper_doi 10.1039/D6RA00469E
_journal_volume 16
_journal_year 2026
_chemical_formula_moiety 'C32 H40 Cu2 N8 O12 P4, 2(C3 H6 O), 10(H2 O)'
_chemical_formula_sum 'C38 H72 Cu2 N8 O24 P4'
_chemical_formula_weight 1275.99
_space_group_crystal_system triclinic
_space_group_IT_number 2
_space_group_name_Hall '-P 1'
_space_group_name_H-M_alt 'P -1'
_atom_sites_solution_hydrogens mixed
_atom_sites_solution_primary direct
_atom_sites_solution_secondary difmap
_audit_creation_method SHELXL-2017/1
_audit_update_record
;
2026-03-10 deposited with the CCDC.	2026-03-16 downloaded from the CCDC.
;
_cell_angle_alpha 94.577(2)
_cell_angle_beta 102.408(2)
_cell_angle_gamma 110.001(2)
_cell_formula_units_Z 1
_cell_length_a 11.0889(6)
_cell_length_b 11.3906(6)
_cell_length_c 11.9217(6)
_cell_measurement_reflns_used 9858
_cell_measurement_temperature 120(2)
_cell_measurement_theta_max 28.2660
_cell_measurement_theta_min 2.3934
_cell_volume 1362.53(13)
_computing_cell_refinement 'SAINT V8.40B (Bruker AXS LLC, 2019)'
_computing_data_collection 'Bruker Instrument Service v8.5.1.2 Release'
_computing_data_reduction 'SAINT V8.40B (Bruker AXS LLC, 2019)'
_computing_structure_refinement 'SHELXL-2017/1 (Sheldrick, 2017)'
_computing_structure_solution 'XT, VERSION 2018/2'
_diffrn_ambient_temperature 120(2)
_diffrn_detector_area_resol_mean 7.391
_diffrn_measured_fraction_theta_full 0.996
_diffrn_measured_fraction_theta_max 0.996
_diffrn_measurement_device 'KAPPA diffractometer'
_diffrn_measurement_device_type 'Bruker D8 QUEST'
_diffrn_measurement_method '\w and \f scans'
_diffrn_radiation_monochromator 'multilayer mirror'
_diffrn_radiation_type MoK\a
_diffrn_radiation_wavelength 0.71073
_diffrn_reflns_av_R_equivalents 0.0198
_diffrn_reflns_av_unetI/netI 0.0147
_diffrn_reflns_Laue_measured_fraction_full 0.996
_diffrn_reflns_Laue_measured_fraction_max 0.996
_diffrn_reflns_limit_h_max 14
_diffrn_reflns_limit_h_min -14
_diffrn_reflns_limit_k_max 15
_diffrn_reflns_limit_k_min -15
_diffrn_reflns_limit_l_max 15
_diffrn_reflns_limit_l_min -15
_diffrn_reflns_number 37870
_diffrn_reflns_point_group_measured_fraction_full 0.996
_diffrn_reflns_point_group_measured_fraction_max 0.996
_diffrn_reflns_theta_full 25.242
_diffrn_reflns_theta_max 28.266
_diffrn_reflns_theta_min 2.222
_diffrn_source 'microfocus sealed tube'
_diffrn_source_type 'INCOATEC I\mS'
_exptl_absorpt_coefficient_mu 0.985
_exptl_absorpt_correction_T_max 0.82
_exptl_absorpt_correction_T_min 0.74
_exptl_absorpt_correction_type multi-scan
_exptl_absorpt_process_details
;
Krause, L., Herbst-Irmer, R., Sheldrick, G. M., Stalke, D. (2015).
"Comparison of silver and molybdenum microfocus X-ray sources for
single-crystal structure determination"
J. Appl. Cryst. 48, 3-10.
doi:10.1107/S1600576714022985
;
_exptl_crystal_colour green
_exptl_crystal_density_diffrn 1.555
_exptl_crystal_description prism
_exptl_crystal_F_000 666
_exptl_crystal_size_max 0.319
_exptl_crystal_size_mid 0.285
_exptl_crystal_size_min 0.212
_refine_diff_density_max 0.478
_refine_diff_density_min -0.338
_refine_diff_density_rms 0.054
_refine_ls_extinction_method none
_refine_ls_goodness_of_fit_ref 1.054
_refine_ls_hydrogen_treatment mixed
_refine_ls_matrix_type full
_refine_ls_number_parameters 420
_refine_ls_number_reflns 6725
_refine_ls_number_restraints 36
_refine_ls_restrained_S_all 1.055
_refine_ls_R_factor_all 0.0231
_refine_ls_R_factor_gt 0.0228
_refine_ls_shift/su_max 0.002
_refine_ls_shift/su_mean 0.000
_refine_ls_structure_factor_coef Fsqd
_refine_ls_weighting_details 'w=1/[\s^2^(Fo^2^)+(0.0280P)^2^+0.9753P] where P=(Fo^2^+2Fc^2^)/3'
_refine_ls_weighting_scheme calc
_refine_ls_wR_factor_gt 0.0616
_refine_ls_wR_factor_ref 0.0618
_reflns_Friedel_coverage 0.000
_reflns_number_gt 6631
_reflns_number_total 6725
_reflns_threshold_expression 'I > 2\s(I)'
_cod_data_source_file d6ra00469e2.cif
_cod_data_source_block py2n2_fosfocu
_cod_depositor_comments
;
The following automatic conversions were performed:

data item '_exptl_absorpt_correction_type' value 'Multi-Scan' was
changed to 'multi-scan' in accordance with the
/home/data/users/saulius/crontab/automatic-downloads/rss-feeds/RSC/lib/dictionaries/cif_core.dic
dictionary named 'cif_core.dic' version 2.4.2 last updated on
2011-04-26.

Automatic conversion script
Id: cif_fix_values 8170 2020-07-09 18:12:32Z antanas 
;
_cod_database_code 7251866
_shelx_shelxl_version_number 2017/1
_shelx_space_group_comment
;
The symmetry employed for this shelxl refinement is uniquely defined
by the following loop, which should always be used as a source of
symmetry information in preference to the above space-group names.
They are only intended as comments.
;
_shelx_estimated_absorpt_t_min 0.744
_shelx_estimated_absorpt_t_max 0.818

loop_
_space_group_symop_operation_xyz
'x, y, z'
'-x, -y, -z'

loop_
_atom_site_label
_atom_site_type_symbol
_atom_site_fract_x
_atom_site_fract_y
_atom_site_fract_z
_atom_site_U_iso_or_equiv
_atom_site_adp_type
_atom_site_occupancy
_atom_site_site_symmetry_order
_atom_site_calc_flag
_atom_site_refinement_flags_posn
_atom_site_refinement_flags_adp
_atom_site_refinement_flags_occupancy
_atom_site_disorder_assembly
_atom_site_disorder_group
Cu1 Cu 0.39034(2) 0.56297(2) 0.64420(2) 0.00885(5) Uani 1 1 d . . . . .
N1 N 0.38868(10) 0.53862(10) 0.80862(9) 0.01110(18) Uani 1 1 d . . . . .
C2 C 0.34010(12) 0.42119(11) 0.83289(10) 0.0122(2) Uani 1 1 d . . . . .
C3 C 0.31607(13) 0.31088(11) 0.74032(11) 0.0142(2) Uani 1 1 d . . . . .
H31 H 0.392231 0.282711 0.757857 0.017 Uiso 1 1 calc R U . . .
H32 H 0.235699 0.239434 0.743320 0.017 Uiso 1 1 calc R U . . .
N4 N 0.29858(10) 0.34179(9) 0.62202(9) 0.01141(19) Uani 1 1 d . . . . .
C5 C 0.15874(12) 0.31002(12) 0.56049(11) 0.0158(2) Uani 1 1 d . . . . .
H51 H 0.104822 0.224606 0.571827 0.019 Uiso 1 1 calc R U . . .
H52 H 0.150422 0.308710 0.476001 0.019 Uiso 1 1 calc R U . . .
C6 C 0.10726(12) 0.40654(12) 0.60609(10) 0.0132(2) Uani 1 1 d . . . . .
N7 N 0.19271(10) 0.52736(10) 0.62944(9) 0.01159(19) Uani 1 1 d . . . . .
C8 C 0.16037(12) 0.61964(12) 0.67491(10) 0.0126(2) Uani 1 1 d . . . . .
C9 C 0.26159(12) 0.75300(12) 0.69568(11) 0.0147(2) Uani 1 1 d . . . . .
H91 H 0.244668 0.791156 0.625017 0.018 Uiso 1 1 calc R U . . .
H92 H 0.248851 0.803731 0.760365 0.018 Uiso 1 1 calc R U . . .
N10 N 0.40131(10) 0.76179(9) 0.72420(9) 0.01080(18) Uani 1 1 d . . . . .
C11 C 0.45631(13) 0.76780(11) 0.85004(10) 0.0141(2) Uani 1 1 d . . . . .
H111 H 0.430216 0.827456 0.895327 0.017 Uiso 1 1 calc R U . . .
H112 H 0.554524 0.800648 0.868047 0.017 Uiso 1 1 calc R U . . .
C12 C 0.40762(12) 0.63956(11) 0.88635(10) 0.0122(2) Uani 1 1 d . . . . .
C13 C 0.31438(13) 0.40156(12) 0.94034(11) 0.0162(2) Uani 1 1 d . . . . .
H131 H 0.280573 0.318078 0.956990 0.019 Uiso 1 1 calc R U . . .
C14 C 0.33867(14) 0.50534(13) 1.02292(11) 0.0183(2) Uani 1 1 d . . . . .
H141 H 0.323743 0.493859 1.097516 0.022 Uiso 1 1 calc R U . . .
C15 C 0.38509(13) 0.62636(12) 0.99546(11) 0.0164(2) Uani 1 1 d . . . . .
H151 H 0.401082 0.698651 1.050388 0.020 Uiso 1 1 calc R U . . .
C16 C -0.01922(12) 0.37498(13) 0.62277(11) 0.0172(2) Uani 1 1 d . . . . .
H161 H -0.080204 0.289661 0.603719 0.021 Uiso 1 1 calc R U . . .
C17 C -0.05489(13) 0.47086(14) 0.66796(12) 0.0200(3) Uani 1 1 d . . . . .
H171 H -0.141264 0.451721 0.679506 0.024 Uiso 1 1 calc R U . . .
C18 C 0.03623(13) 0.59463(13) 0.69614(12) 0.0174(2) Uani 1 1 d . . . . .
H181 H 0.014277 0.660822 0.729210 0.021 Uiso 1 1 calc R U . . .
C20 C 0.37686(12) 0.30046(11) 0.55343(10) 0.0113(2) Uani 1 1 d . . . . .
H201 H 0.344452 0.305187 0.470427 0.014 Uiso 1 1 calc R U . . .
H202 H 0.364943 0.211201 0.559431 0.014 Uiso 1 1 calc R U . . .
P1 P 0.55241(3) 0.39952(3) 0.60538(2) 0.00913(6) Uani 1 1 d . . . . .
O11 O 0.56095(8) 0.53078(8) 0.65240(7) 0.01155(16) Uani 1 1 d . . . . .
O12 O 0.61938(9) 0.39141(8) 0.50919(7) 0.01275(16) Uani 1 1 d . . . . .
O13 O 0.61622(9) 0.34706(9) 0.71054(7) 0.01242(16) Uani 1 1 d . . . . .
H13 H 0.614(2) 0.282(2) 0.694(2) 0.039(6) Uiso 1 1 d . . . . .
C30 C 0.48625(12) 0.86788(11) 0.67795(10) 0.0125(2) Uani 1 1 d . . . . .
H301 H 0.456245 0.847878 0.591855 0.015 Uiso 1 1 calc R U . . .
H302 H 0.578099 0.869331 0.700535 0.015 Uiso 1 1 calc R U . . .
P2 P 0.49286(3) 1.02827(3) 0.72171(3) 0.01245(7) Uani 1 1 d . . . . .
O21 O 0.34916(10) 1.02700(9) 0.66557(9) 0.01649(18) Uani 1 1 d . . . . .
H21 H 0.316(3) 0.998(3) 0.589(2) 0.061(8) Uiso 1 1 d . . . . .
O22 O 0.51884(10) 1.06087(9) 0.85099(8) 0.01821(19) Uani 1 1 d . . . . .
O23 O 0.59171(9) 1.11483(8) 0.66584(8) 0.01670(18) Uani 1 1 d . . . . .
O1W O 0.74558(12) 0.75169(11) 0.79038(12) 0.0350(3) Uani 1 1 d D . . . .
H11W H 0.699(2) 0.6777(18) 0.7463(18) 0.052(7) Uiso 1 1 d D . . . .
H12W H 0.8112(19) 0.737(2) 0.8347(19) 0.051(7) Uiso 1 1 d D . . . .
O2W O 0.24440(11) 0.93664(10) 0.45005(9) 0.0213(2) Uani 1 1 d D . . . .
H21W H 0.2021(19) 0.9750(18) 0.4099(16) 0.028(5) Uiso 1 1 d D . . . .
H22W H 0.294(2) 0.923(2) 0.411(2) 0.041(6) Uiso 1 1 d . . . . .
O3W O 0.12760(13) 1.08197(12) 0.34305(11) 0.0327(3) Uani 1 1 d . . . . .
H31W H 0.049(2) 1.0584(19) 0.3093(18) 0.026(5) Uiso 1 1 d . . . . .
H32W H 0.167(3) 1.133(3) 0.296(2) 0.061(8) Uiso 1 1 d . . . . .
O4W O -0.13691(12) 0.99645(13) 0.22861(12) 0.0334(3) Uani 1 1 d . . . . .
H41W H -0.181(3) 1.002(3) 0.151(2) 0.061(8) Uiso 1 1 d . . . . .
H42W H -0.196(3) 0.995(3) 0.267(2) 0.062(8) Uiso 1 1 d . . . . .
O5W O -0.31396(11) 1.01837(12) 0.03942(10) 0.0296(2) Uani 1 1 d . . . . .
H51W H -0.355(2) 1.039(2) -0.028(2) 0.051(7) Uiso 1 1 d . . . . .
H52W H -0.375(2) 0.988(2) 0.076(2) 0.044(6) Uiso 1 1 d . . . . .
O1A O 0.947(4) 0.708(3) 0.930(2) 0.048(2) Uani 0.520(12) 1 d D . P A 1
C1A C 1.0248(11) 0.7355(9) 1.0249(8) 0.0288(16) Uani 0.520(12) 1 d D . P A 1
C2A C 1.0474(7) 0.8441(8) 1.1145(8) 0.072(2) Uani 0.520(12) 1 d D U P A 1
H2AA H 1.134719 0.909503 1.121804 0.108 Uiso 0.520(12) 1 calc R U P A 1
H2AB H 1.044115 0.815338 1.189517 0.108 Uiso 0.520(12) 1 calc R U P A 1
H2AC H 0.978271 0.879292 1.091549 0.108 Uiso 0.520(12) 1 calc R U P A 1
C3A C 1.1200(8) 0.6705(9) 1.0514(7) 0.069(2) Uani 0.520(12) 1 d D U P A 1
H3AA H 1.082648 0.597946 1.089030 0.103 Uiso 0.520(12) 1 calc R U P A 1
H3AB H 1.203603 0.729663 1.103741 0.103 Uiso 0.520(12) 1 calc R U P A 1
H3AC H 1.136724 0.640777 0.978922 0.103 Uiso 0.520(12) 1 calc R U P A 1
C2B C 1.0270(6) 0.8868(7) 1.0550(8) 0.063(2) Uani 0.480(12) 1 d D U P A 2
H2BA H 1.109231 0.955454 1.054033 0.094 Uiso 0.480(12) 1 calc R U P A 2
H2BB H 1.014823 0.890769 1.134000 0.094 Uiso 0.480(12) 1 calc R U P A 2
H2BC H 0.951518 0.896020 1.001436 0.094 Uiso 0.480(12) 1 calc R U P A 2
C1B C 1.0354(12) 0.7628(10) 1.0177(9) 0.0288(16) Uani 0.480(12) 1 d D . P A 2
O1B O 0.956(4) 0.694(4) 0.932(3) 0.048(2) Uani 0.480(12) 1 d D . P A 2
C3B C 1.1280(6) 0.7211(11) 1.0988(8) 0.071(3) Uani 0.480(12) 1 d D U P A 2
H3BA H 1.218927 0.765491 1.093515 0.107 Uiso 0.480(12) 1 calc R U P A 2
H3BB H 1.103832 0.629572 1.077977 0.107 Uiso 0.480(12) 1 calc R U P A 2
H3BC H 1.122407 0.740825 1.178643 0.107 Uiso 0.480(12) 1 calc R U P A 2

loop_
_atom_site_aniso_label
_atom_site_aniso_U_11
_atom_site_aniso_U_22
_atom_site_aniso_U_33
_atom_site_aniso_U_23
_atom_site_aniso_U_13
_atom_site_aniso_U_12
Cu1 0.01086(7) 0.00872(7) 0.00826(7) 0.00258(5) 0.00381(5) 0.00414(5)
N1 0.0132(5) 0.0110(5) 0.0101(4) 0.0029(4) 0.0039(4) 0.0050(4)
C2 0.0143(5) 0.0111(5) 0.0126(5) 0.0034(4) 0.0049(4) 0.0052(4)
C3 0.0214(6) 0.0100(5) 0.0133(5) 0.0045(4) 0.0089(5) 0.0054(4)
N4 0.0128(5) 0.0108(4) 0.0110(4) 0.0014(4) 0.0047(4) 0.0039(4)
C5 0.0124(5) 0.0117(5) 0.0194(6) -0.0026(4) 0.0031(4) 0.0015(4)
C6 0.0129(5) 0.0132(5) 0.0122(5) 0.0018(4) 0.0027(4) 0.0037(4)
N7 0.0121(4) 0.0122(5) 0.0107(4) 0.0026(4) 0.0037(4) 0.0041(4)
C8 0.0137(5) 0.0141(5) 0.0113(5) 0.0036(4) 0.0032(4) 0.0066(4)
C9 0.0148(5) 0.0118(5) 0.0194(6) 0.0027(4) 0.0051(4) 0.0068(4)
N10 0.0133(5) 0.0088(4) 0.0106(4) 0.0028(3) 0.0035(4) 0.0040(4)
C11 0.0206(6) 0.0100(5) 0.0102(5) 0.0012(4) 0.0025(4) 0.0049(4)
C12 0.0146(5) 0.0116(5) 0.0106(5) 0.0021(4) 0.0024(4) 0.0055(4)
C13 0.0223(6) 0.0138(6) 0.0142(6) 0.0057(4) 0.0082(5) 0.0060(5)
C14 0.0261(7) 0.0187(6) 0.0118(5) 0.0046(5) 0.0085(5) 0.0077(5)
C15 0.0232(6) 0.0154(6) 0.0111(5) 0.0010(4) 0.0052(5) 0.0075(5)
C16 0.0117(5) 0.0175(6) 0.0190(6) 0.0029(5) 0.0029(4) 0.0019(5)
C17 0.0121(5) 0.0249(7) 0.0241(7) 0.0047(5) 0.0065(5) 0.0068(5)
C18 0.0154(6) 0.0207(6) 0.0192(6) 0.0033(5) 0.0059(5) 0.0096(5)
C20 0.0139(5) 0.0093(5) 0.0110(5) 0.0008(4) 0.0046(4) 0.0037(4)
P1 0.01199(13) 0.00791(13) 0.00848(13) 0.00239(10) 0.00343(10) 0.00418(10)
O11 0.0123(4) 0.0079(4) 0.0147(4) 0.0017(3) 0.0040(3) 0.0038(3)
O12 0.0158(4) 0.0151(4) 0.0110(4) 0.0047(3) 0.0059(3) 0.0081(3)
O13 0.0182(4) 0.0100(4) 0.0100(4) 0.0033(3) 0.0030(3) 0.0065(3)
C30 0.0161(5) 0.0092(5) 0.0137(5) 0.0035(4) 0.0062(4) 0.0048(4)
P2 0.01766(15) 0.00833(13) 0.01314(14) 0.00294(10) 0.00607(11) 0.00548(11)
O21 0.0203(4) 0.0145(4) 0.0184(4) 0.0046(3) 0.0067(4) 0.0096(4)
O22 0.0261(5) 0.0142(4) 0.0141(4) 0.0014(3) 0.0061(4) 0.0068(4)
O23 0.0218(5) 0.0107(4) 0.0211(4) 0.0056(3) 0.0107(4) 0.0064(3)
O1W 0.0273(6) 0.0250(6) 0.0372(7) -0.0008(5) -0.0056(5) 0.0001(5)
O2W 0.0224(5) 0.0225(5) 0.0212(5) 0.0040(4) 0.0085(4) 0.0091(4)
O3W 0.0280(6) 0.0333(6) 0.0319(6) 0.0037(5) -0.0006(5) 0.0108(5)
O4W 0.0251(6) 0.0465(7) 0.0364(7) 0.0165(6) 0.0121(5) 0.0180(5)
O5W 0.0237(5) 0.0429(7) 0.0214(5) 0.0043(5) 0.0056(4) 0.0116(5)
O1A 0.035(4) 0.076(6) 0.0314(8) 0.001(3) 0.0009(14) 0.026(2)
C1A 0.0192(16) 0.042(4) 0.0225(12) 0.010(2) 0.0113(12) 0.004(3)
C2A 0.076(4) 0.077(4) 0.066(4) -0.017(3) 0.022(3) 0.034(3)
C3A 0.060(3) 0.103(5) 0.057(4) 0.016(4) 0.001(3) 0.056(4)
C2B 0.043(3) 0.068(4) 0.068(5) -0.023(3) 0.017(3) 0.014(2)
C1B 0.0192(16) 0.042(4) 0.0225(12) 0.010(2) 0.0113(12) 0.004(3)
O1B 0.035(4) 0.076(6) 0.0314(8) 0.001(3) 0.0009(14) 0.026(2)
C3B 0.030(2) 0.114(7) 0.062(5) 0.049(4) 0.002(3) 0.015(3)

loop_
_atom_type_symbol
_atom_type_description
_atom_type_scat_dispersion_real
_atom_type_scat_dispersion_imag
_atom_type_scat_source
C C 0.0033 0.0016 'International Tables Vol C Tables 4.2.6.8 and 6.1.1.4'
H H 0.0000 0.0000 'International Tables Vol C Tables 4.2.6.8 and 6.1.1.4'
Cu Cu 0.3201 1.2651 'International Tables Vol C Tables 4.2.6.8 and 6.1.1.4'
N N 0.0061 0.0033 'International Tables Vol C Tables 4.2.6.8 and 6.1.1.4'
O O 0.0106 0.0060 'International Tables Vol C Tables 4.2.6.8 and 6.1.1.4'
P P 0.1023 0.0942 'International Tables Vol C Tables 4.2.6.8 and 6.1.1.4'

loop_
_geom_angle_atom_site_label_1
_geom_angle_atom_site_label_2
_geom_angle_atom_site_label_3
_geom_angle
_geom_angle_site_symmetry_1
_geom_angle_site_symmetry_3
_geom_angle_publ_flag
O12 Cu1 N1 170.35(4) 2_666 . ?
O12 Cu1 O11 93.43(4) 2_666 . ?
N1 Cu1 O11 94.24(4) . . ?
O12 Cu1 N7 92.82(4) 2_666 . ?
N1 Cu1 N7 81.91(4) . . ?
O11 Cu1 N7 159.78(4) . . ?
O12 Cu1 N10 92.00(4) 2_666 . ?
N1 Cu1 N10 79.13(4) . . ?
O11 Cu1 N10 119.48(3) . . ?
N7 Cu1 N10 79.46(4) . . ?
O12 Cu1 N4 107.92(4) 2_666 . ?
N1 Cu1 N4 78.91(4) . . ?
O11 Cu1 N4 82.55(3) . . ?
N7 Cu1 N4 77.23(4) . . ?
N10 Cu1 N4 149.86(4) . . ?
C2 N1 C12 120.27(10) . . ?
C2 N1 Cu1 119.70(8) . . ?
C12 N1 Cu1 118.29(8) . . ?
N1 C2 C13 120.98(11) . . ?
N1 C2 C3 117.95(10) . . ?
C13 C2 C3 121.06(11) . . ?
N4 C3 C2 113.23(10) . . ?
N4 C3 H31 108.9 . . ?
C2 C3 H31 108.9 . . ?
N4 C3 H32 108.9 . . ?
C2 C3 H32 108.9 . . ?
H31 C3 H32 107.7 . . ?
C5 N4 C3 113.19(10) . . ?
C5 N4 C20 114.73(9) . . ?
C3 N4 C20 114.08(9) . . ?
C5 N4 Cu1 103.76(7) . . ?
C3 N4 Cu1 106.16(7) . . ?
C20 N4 Cu1 103.42(7) . . ?
N4 C5 C6 110.29(10) . . ?
N4 C5 H51 109.6 . . ?
C6 C5 H51 109.6 . . ?
N4 C5 H52 109.6 . . ?
C6 C5 H52 109.6 . . ?
H51 C5 H52 108.1 . . ?
N7 C6 C16 121.12(11) . . ?
N7 C6 C5 115.47(10) . . ?
C16 C6 C5 123.41(11) . . ?
C8 N7 C6 120.70(11) . . ?
C8 N7 Cu1 117.80(8) . . ?
C6 N7 Cu1 118.75(8) . . ?
N7 C8 C18 121.27(12) . . ?
N7 C8 C9 116.95(11) . . ?
C18 C8 C9 121.69(11) . . ?
N10 C9 C8 114.43(10) . . ?
N10 C9 H91 108.7 . . ?
C8 C9 H91 108.7 . . ?
N10 C9 H92 108.7 . . ?
C8 C9 H92 108.7 . . ?
H91 C9 H92 107.6 . . ?
C9 N10 C11 112.77(10) . . ?
C9 N10 C30 111.56(9) . . ?
C11 N10 C30 111.85(9) . . ?
C9 N10 Cu1 104.40(7) . . ?
C11 N10 Cu1 102.42(7) . . ?
C30 N10 Cu1 113.33(7) . . ?
N10 C11 C12 111.76(10) . . ?
N10 C11 H111 109.3 . . ?
C12 C11 H111 109.3 . . ?
N10 C11 H112 109.3 . . ?
C12 C11 H112 109.3 . . ?
H111 C11 H112 107.9 . . ?
N1 C12 C15 121.44(11) . . ?
N1 C12 C11 116.94(10) . . ?
C15 C12 C11 121.61(11) . . ?
C14 C13 C2 119.17(12) . . ?
C14 C13 H131 120.4 . . ?
C2 C13 H131 120.4 . . ?
C13 C14 C15 119.32(12) . . ?
C13 C14 H141 120.3 . . ?
C15 C14 H141 120.3 . . ?
C12 C15 C14 118.72(12) . . ?
C12 C15 H151 120.6 . . ?
C14 C15 H151 120.6 . . ?
C6 C16 C17 118.58(12) . . ?
C6 C16 H161 120.7 . . ?
C17 C16 H161 120.7 . . ?
C18 C17 C16 119.71(12) . . ?
C18 C17 H171 120.1 . . ?
C16 C17 H171 120.1 . . ?
C17 C18 C8 118.54(12) . . ?
C17 C18 H181 120.7 . . ?
C8 C18 H181 120.7 . . ?
N4 C20 P1 110.85(8) . . ?
N4 C20 H201 109.5 . . ?
P1 C20 H201 109.5 . . ?
N4 C20 H202 109.5 . . ?
P1 C20 H202 109.5 . . ?
H201 C20 H202 108.1 . . ?
O12 P1 O11 116.26(5) . . ?
O12 P1 O13 108.61(5) . . ?
O11 P1 O13 107.10(5) . . ?
O12 P1 C20 109.03(5) . . ?
O11 P1 C20 107.15(5) . . ?
O13 P1 C20 108.44(5) . . ?
P1 O11 Cu1 119.00(5) . . ?
P1 O12 Cu1 137.12(5) . 2_666 ?
P1 O13 H13 112.8(18) . . ?
N10 C30 P2 118.65(8) . . ?
N10 C30 H301 107.7 . . ?
P2 C30 H301 107.7 . . ?
N10 C30 H302 107.7 . . ?
P2 C30 H302 107.7 . . ?
H301 C30 H302 107.1 . . ?
O22 P2 O23 116.28(6) . . ?
O22 P2 O21 107.19(6) . . ?
O23 P2 O21 109.23(5) . . ?
O22 P2 C30 111.78(5) . . ?
O23 P2 C30 106.07(5) . . ?
O21 P2 C30 105.81(5) . . ?
P2 O21 H21 116.7(17) . . ?
H11W O1W H12W 102.5(18) . . ?
H21W O2W H22W 106(2) . . ?
H31W O3W H32W 102(2) . . ?
H41W O4W H42W 102(2) . . ?
H51W O5W H52W 107(2) . . ?
O1A C1A C3A 119.6(13) . . ?
O1A C1A C2A 124.9(12) . . ?
C3A C1A C2A 114.9(6) . . ?
C1A C2A H2AA 109.5 . . ?
C1A C2A H2AB 109.5 . . ?
H2AA C2A H2AB 109.5 . . ?
C1A C2A H2AC 109.5 . . ?
H2AA C2A H2AC 109.5 . . ?
H2AB C2A H2AC 109.5 . . ?
C1A C3A H3AA 109.5 . . ?
C1A C3A H3AB 109.5 . . ?
H3AA C3A H3AB 109.5 . . ?
C1A C3A H3AC 109.5 . . ?
H3AA C3A H3AC 109.5 . . ?
H3AB C3A H3AC 109.5 . . ?
C1B C2B H2BA 109.5 . . ?
C1B C2B H2BB 109.5 . . ?
H2BA C2B H2BB 109.5 . . ?
C1B C2B H2BC 109.5 . . ?
H2BA C2B H2BC 109.5 . . ?
H2BB C2B H2BC 109.5 . . ?
O1B C1B C3B 122.3(14) . . ?
O1B C1B C2B 119.5(13) . . ?
C3B C1B C2B 117.5(7) . . ?
C1B C3B H3BA 109.5 . . ?
C1B C3B H3BB 109.5 . . ?
H3BA C3B H3BB 109.5 . . ?
C1B C3B H3BC 109.5 . . ?
H3BA C3B H3BC 109.5 . . ?
H3BB C3B H3BC 109.5 . . ?

loop_
_geom_bond_atom_site_label_1
_geom_bond_atom_site_label_2
_geom_bond_distance
_geom_bond_site_symmetry_2
_geom_bond_publ_flag
Cu1 O12 1.9316(9) 2_666 ?
Cu1 N1 2.0046(10) . ?
Cu1 O11 2.0308(9) . ?
Cu1 N7 2.0526(10) . ?
Cu1 N10 2.3389(10) . ?
Cu1 N4 2.3403(10) . ?
N1 C2 1.3412(15) . ?
N1 C12 1.3438(15) . ?
C2 C13 1.3897(16) . ?
C2 C3 1.5135(16) . ?
C3 N4 1.4694(15) . ?
C3 H31 0.9900 . ?
C3 H32 0.9900 . ?
N4 C5 1.4692(16) . ?
N4 C20 1.4721(15) . ?
C5 C6 1.5157(17) . ?
C5 H51 0.9900 . ?
C5 H52 0.9900 . ?
C6 N7 1.3427(16) . ?
C6 C16 1.3864(17) . ?
N7 C8 1.3333(16) . ?
C8 C18 1.3904(17) . ?
C8 C9 1.5108(17) . ?
C9 N10 1.4792(15) . ?
C9 H91 0.9900 . ?
C9 H92 0.9900 . ?
N10 C11 1.4795(15) . ?
N10 C30 1.4840(15) . ?
C11 C12 1.5082(16) . ?
C11 H111 0.9900 . ?
C11 H112 0.9900 . ?
C12 C15 1.3864(17) . ?
C13 C14 1.3862(18) . ?
C13 H131 0.9500 . ?
C14 C15 1.3897(18) . ?
C14 H141 0.9500 . ?
C15 H151 0.9500 . ?
C16 C17 1.3902(19) . ?
C16 H161 0.9500 . ?
C17 C18 1.3877(19) . ?
C17 H171 0.9500 . ?
C18 H181 0.9500 . ?
C20 P1 1.8204(12) . ?
C20 H201 0.9900 . ?
C20 H202 0.9900 . ?
P1 O12 1.5070(9) . ?
P1 O11 1.5182(9) . ?
P1 O13 1.5676(9) . ?
O13 H13 0.74(2) . ?
C30 P2 1.8317(12) . ?
C30 H301 0.9900 . ?
C30 H302 0.9900 . ?
P2 O22 1.4971(10) . ?
P2 O23 1.5155(9) . ?
P2 O21 1.5848(10) . ?
O21 H21 0.90(3) . ?
O1W H11W 0.876(16) . ?
O1W H12W 0.875(15) . ?
O2W H21W 0.847(15) . ?
O2W H22W 0.84(2) . ?
O3W H31W 0.81(2) . ?
O3W H32W 0.90(3) . ?
O4W H41W 0.97(3) . ?
O4W H42W 0.87(3) . ?
O5W H51W 0.93(3) . ?
O5W H52W 0.87(3) . ?
O1A C1A 1.205(9) . ?
C1A C3A 1.481(6) . ?
C1A C2A 1.482(6) . ?
C2A H2AA 0.9800 . ?
C2A H2AB 0.9800 . ?
C2A H2AC 0.9800 . ?
C3A H3AA 0.9800 . ?
C3A H3AB 0.9800 . ?
C3A H3AC 0.9800 . ?
C2B C1B 1.487(6) . ?
C2B H2BA 0.9800 . ?
C2B H2BB 0.9800 . ?
C2B H2BC 0.9800 . ?
C1B O1B 1.205(10) . ?
C1B C3B 1.481(6) . ?
C3B H3BA 0.9800 . ?
C3B H3BB 0.9800 . ?
C3B H3BC 0.9800 . ?
